data_7007821
loop_
_publ_author_name
'Laromaine, Anna'
'Teixidor, Francesc'
'Kivek\"as, Raikko'
'Sillanp\"a\"a, Reijo'
'Arca, Massimiliano'
'Lippolis, Vito'
'Crespo, Eul\`alia'
'Vi\~nas, Clara'

_publ_section_title
;
 Synthesis, reactivity and structural studies of selenide bridged
 carboranyl compounds.
;
_journal_issue 44
_journal_name_full 'Dalton transactions (Cambridge, England : 2003)'
_journal_page_first 5240
_journal_page_last 5247
_journal_paper_doi 10.1039/b610944f
_journal_year 2006
_chemical_formula_moiety 'C6 H26 B20 Se2'
_chemical_formula_sum 'C6 H26 B20 Se2'
_chemical_formula_weight 472.39
_chemical_name_systematic
;
?
;
_space_group_IT_number 2
_symmetry_cell_setting triclinic
_symmetry_space_group_name_Hall '-P 1'
_symmetry_space_group_name_H-M 'P -1'
_atom_sites_solution_hydrogens geom
_atom_sites_solution_primary direct
_atom_sites_solution_secondary difmap
_audit_creation_method SHELXL-97
_cell_angle_alpha 95.738(2)
_cell_angle_beta 90.839(2)
_cell_angle_gamma 115.038(3)
_cell_formula_units_Z 2
_cell_length_a 7.1599(4)
_cell_length_b 7.8129(5)
_cell_length_c 21.7731(15)
_cell_measurement_reflns_used 3090
_cell_measurement_temperature 173(2)
_cell_measurement_theta_max 25.028
_cell_measurement_theta_min 1.018
_cell_volume 1095.80(12)
_computing_cell_refinement 'HKL Scalepack (Otwinowsky & Minor, 1997)'
_computing_data_collection 'Collect (Nonius BV, 1997-2000)'
_computing_data_reduction
;
HKL Denzo and Scalepack (Otwinowsky & Minor, 1997)
;
_computing_molecular_graphics 'SHELXTL/PC (Sheldrick, 1990)'
_computing_publication_material 'SHELXL-97 (Sheldrick, 1997)'
_computing_structure_refinement 'SHELXL-97 (Sheldrick, 1997)'
_computing_structure_solution 'SHELXS-97 (Sheldrick, 1990)'
_diffrn_ambient_temperature 173(2)
_diffrn_detector 'CCD plate'
_diffrn_detector_area_resol_mean 9
_diffrn_measured_fraction_theta_full 0.950
_diffrn_measured_fraction_theta_max 0.950
_diffrn_measurement_device '95mm CCD camera on \k-goniostat'
_diffrn_measurement_device_type KappaCCD
_diffrn_measurement_method 'CCD rotation images, thick slices'
_diffrn_radiation_monochromator 'horizonally mounted graphite crystal'
_diffrn_radiation_probe x-ray
_diffrn_radiation_type Mok\a
_diffrn_radiation_wavelength 0.71073
_diffrn_reflns_av_R_equivalents 0.0455
_diffrn_reflns_av_sigmaI/netI 0.0879
_diffrn_reflns_limit_h_max 8
_diffrn_reflns_limit_h_min -8
_diffrn_reflns_limit_k_max 8
_diffrn_reflns_limit_k_min -9
_diffrn_reflns_limit_l_max 25
_diffrn_reflns_limit_l_min -24
_diffrn_reflns_number 6010
_diffrn_reflns_theta_full 25.04
_diffrn_reflns_theta_max 25.04
_diffrn_reflns_theta_min 2.90
_diffrn_source 'Enraf Nonius FR590'
_diffrn_standards_decay_% <1
_exptl_absorpt_coefficient_mu 3.365
_exptl_absorpt_correction_type none
_exptl_crystal_colour colourless
_exptl_crystal_density_diffrn 1.432
_exptl_crystal_density_method 'not measured'
_exptl_crystal_description plate
_exptl_crystal_F_000 460
_exptl_crystal_size_max 0.32
_exptl_crystal_size_mid 0.22
_exptl_crystal_size_min 0.02
_refine_diff_density_max 0.840
_refine_diff_density_min -0.832
_refine_diff_density_rms 0.114
_refine_ls_extinction_method none
_refine_ls_goodness_of_fit_ref 1.033
_refine_ls_hydrogen_treatment constr
_refine_ls_matrix_type full
_refine_ls_number_parameters 255
_refine_ls_number_reflns 3700
_refine_ls_number_restraints 0
_refine_ls_restrained_S_all 1.033
_refine_ls_R_factor_all 0.0805
_refine_ls_R_factor_gt 0.0502
_refine_ls_shift/su_max 0.000
_refine_ls_shift/su_mean 0.000
_refine_ls_structure_factor_coef Fsqd
_refine_ls_weighting_details
;
w=1/[\s^2^(Fo^2^)+(0.0675P)^2^+0.0000P] where P=(Fo^2^+2Fc^2^)/3
;
_refine_ls_weighting_scheme calc
_refine_ls_wR_factor_gt 0.1199
_refine_ls_wR_factor_ref 0.1339
_reflns_number_gt 2695
_reflns_number_total 3700
_reflns_threshold_expression >2sigma(I)
_cod_data_source_file b610944f.txt
_cod_data_source_block compound_2
_cod_database_code 7007821

loop_
_symmetry_equiv_pos_as_xyz
'x, y, z'
'-x, -y, -z'

loop_
_atom_site_label
_atom_site_type_symbol
_atom_site_fract_x
_atom_site_fract_y
_atom_site_fract_z
_atom_site_U_iso_or_equiv
_atom_site_adp_type
_atom_site_occupancy
_atom_site_calc_flag
_atom_site_refinement_flags
_atom_site_disorder_assembly
_atom_site_disorder_group
Se1 Se 0.52163(9) 0.39062(8) 0.28040(3) 0.0310(2) Uani 1 d . . .
Se2 Se 0.41817(8) 0.41956(7) 0.18293(3) 0.0303(2) Uani 1 d . . .
C1 C 0.4067(8) 0.5336(7) 0.3332(2) 0.0227(11) Uani 1 d . . .
C2 C 0.2095(8) 0.4094(7) 0.3767(3) 0.0261(12) Uani 1 d . . .
B3 B 0.4559(9) 0.5304(9) 0.4102(3) 0.0257(14) Uani 1 d . . .
H3 H 0.5485 0.4586 0.4279 0.031 Uiso 1 calc R . .
B4 B 0.5729(9) 0.7431(8) 0.3746(3) 0.0274(14) Uani 1 d . . .
H4 H 0.7438 0.8148 0.3701 0.033 Uiso 1 calc R . .
B5 B 0.3913(10) 0.7326(8) 0.3151(3) 0.0278(14) Uani 1 d . . .
H5 H 0.4416 0.7969 0.2711 0.033 Uiso 1 calc R . .
B6 B 0.1670(9) 0.5168(9) 0.3160(3) 0.0287(15) Uani 1 d . . .
H6 H 0.0710 0.4364 0.2727 0.034 Uiso 1 calc R . .
B7 B 0.2371(10) 0.5328(9) 0.4469(3) 0.0298(15) Uani 1 d . . .
H7 H 0.1855 0.4652 0.4903 0.036 Uiso 1 calc R . .
B8 B 0.4645(10) 0.7460(9) 0.4469(3) 0.0303(15) Uani 1 d . . .
H8 H 0.5629 0.8199 0.4904 0.036 Uiso 1 calc R . .
B9 B 0.4257(10) 0.8741(9) 0.3874(3) 0.0324(15) Uani 1 d . . .
H9 H 0.4984 1.0333 0.3914 0.039 Uiso 1 calc R . .
B10 B 0.1728(10) 0.7331(9) 0.3515(3) 0.0292(15) Uani 1 d . . .
H10 H 0.0779 0.7999 0.3317 0.035 Uiso 1 calc R . .
B11 B 0.0571(10) 0.5247(9) 0.3885(3) 0.0295(15) Uani 1 d . . .
H11 H -0.1138 0.4523 0.3929 0.035 Uiso 1 calc R . .
B12 B 0.2171(10) 0.7439(9) 0.4328(3) 0.0331(16) Uani 1 d . . .
H12 H 0.1526 0.8184 0.4669 0.040 Uiso 1 calc R . .
C13 C 0.1189(9) 0.1936(8) 0.3679(3) 0.0386(15) Uani 1 d . . .
H13A H -0.0136 0.1416 0.3872 0.058 Uiso 1 calc R . .
H13B H 0.2144 0.1518 0.3873 0.058 Uiso 1 calc R . .
H13C H 0.0975 0.1482 0.3236 0.058 Uiso 1 calc R . .
C21 C 0.6636(8) 0.6240(7) 0.1563(2) 0.0209(11) Uani 1 d . . .
C22 C 0.7876(8) 0.5580(7) 0.0991(3) 0.0251(12) Uani 1 d . . .
B23 B 0.6273(9) 0.6613(8) 0.0819(3) 0.0255(14) Uani 1 d . . .
H23 H 0.4781 0.5835 0.0533 0.031 Uiso 1 calc R . .
B24 B 0.6574(9) 0.8350(8) 0.1460(3) 0.0251(14) Uani 1 d . . .
H24 H 0.5298 0.8757 0.1592 0.030 Uiso 1 calc R . .
B25 B 0.8296(9) 0.8164(8) 0.2025(3) 0.0249(13) Uani 1 d . . .
H25 H 0.8152 0.8438 0.2533 0.030 Uiso 1 calc R . .
B26 B 0.9038(10) 0.6362(9) 0.1719(3) 0.0272(14) Uani 1 d . . .
H26 H 0.9359 0.5427 0.2022 0.033 Uiso 1 calc R . .
B27 B 0.8665(9) 0.7239(9) 0.0494(3) 0.0280(14) Uani 1 d . . .
H27 H 0.8765 0.6909 -0.0014 0.034 Uiso 1 calc R . .
B28 B 0.7917(10) 0.9041(9) 0.0790(3) 0.0285(14) Uani 1 d . . .
H28 H 0.7532 0.9921 0.0479 0.034 Uiso 1 calc R . .
B29 B 0.9201(10) 1.0012(9) 0.1535(3) 0.0311(15) Uani 1 d . . .
H29 H 0.9679 1.1538 0.1719 0.037 Uiso 1 calc R . .
B30 B 1.0734(10) 0.8803(9) 0.1701(3) 0.0327(15) Uani 1 d . . .
H30 H 1.2214 0.9522 0.1996 0.039 Uiso 1 calc R . .
B31 B 1.0407(9) 0.7099(9) 0.1049(3) 0.0283(14) Uani 1 d . . .
H31 H 1.1673 0.6684 0.0911 0.034 Uiso 1 calc R . .
B32 B 1.0505(10) 0.9357(9) 0.0931(3) 0.0331(15) Uani 1 d . . .
H32 H 1.1833 1.0443 0.0716 0.040 Uiso 1 calc R . .
C33 C 0.7129(9) 0.3487(7) 0.0760(3) 0.0320(13) Uani 1 d . . .
H33A H 0.5704 0.2982 0.0585 0.048 Uiso 1 calc R . .
H33B H 0.7185 0.2791 0.1105 0.048 Uiso 1 calc R . .
H33C H 0.8017 0.3337 0.0440 0.048 Uiso 1 calc R . .

loop_
_atom_site_aniso_label
_atom_site_aniso_U_11
_atom_site_aniso_U_22
_atom_site_aniso_U_33
_atom_site_aniso_U_23
_atom_site_aniso_U_13
_atom_site_aniso_U_12
Se1 0.0436(4) 0.0313(4) 0.0274(4) 0.0076(2) 0.0110(3) 0.0238(3)
Se2 0.0291(3) 0.0280(3) 0.0234(3) -0.0002(2) 0.0040(2) 0.0026(2)
C1 0.025(3) 0.026(3) 0.018(3) 0.001(2) 0.003(2) 0.012(2)
C2 0.024(3) 0.026(3) 0.030(3) 0.004(2) 0.003(2) 0.012(2)
B3 0.025(3) 0.030(4) 0.022(4) 0.006(3) -0.001(3) 0.011(3)
B4 0.023(3) 0.019(3) 0.034(4) -0.003(3) 0.002(3) 0.005(3)
B5 0.036(4) 0.024(3) 0.030(4) 0.006(3) 0.012(3) 0.018(3)
B6 0.023(3) 0.032(4) 0.032(4) -0.001(3) -0.002(3) 0.013(3)
B7 0.034(3) 0.031(4) 0.024(4) 0.006(3) 0.010(3) 0.013(3)
B8 0.029(3) 0.031(4) 0.027(4) -0.002(3) 0.003(3) 0.011(3)
B9 0.040(4) 0.025(4) 0.034(4) 0.004(3) 0.011(3) 0.015(3)
B10 0.030(3) 0.026(3) 0.034(4) 0.000(3) 0.004(3) 0.014(3)
B11 0.024(3) 0.032(4) 0.035(4) 0.005(3) 0.008(3) 0.014(3)
B12 0.038(4) 0.026(4) 0.036(4) 0.007(3) 0.006(3) 0.014(3)
C13 0.040(3) 0.033(3) 0.040(4) 0.008(3) 0.007(3) 0.012(3)
C21 0.024(3) 0.024(3) 0.016(3) 0.001(2) 0.005(2) 0.013(2)
C22 0.025(3) 0.026(3) 0.027(3) 0.000(2) 0.009(2) 0.014(2)
B23 0.027(3) 0.031(4) 0.022(4) 0.008(3) 0.004(3) 0.014(3)
B24 0.027(3) 0.021(3) 0.029(4) 0.000(3) -0.002(3) 0.013(3)
B25 0.022(3) 0.024(3) 0.025(4) -0.002(2) 0.001(3) 0.007(2)
B26 0.028(3) 0.030(4) 0.025(4) 0.002(3) 0.003(3) 0.015(3)
B27 0.030(3) 0.027(3) 0.025(4) 0.000(3) 0.002(3) 0.011(3)
B28 0.032(3) 0.027(3) 0.029(4) 0.004(3) 0.007(3) 0.016(3)
B29 0.035(4) 0.025(4) 0.026(4) -0.004(3) -0.002(3) 0.008(3)
B30 0.025(3) 0.039(4) 0.031(4) 0.003(3) 0.007(3) 0.011(3)
B31 0.024(3) 0.031(4) 0.029(4) -0.002(3) 0.005(3) 0.013(3)
B32 0.031(3) 0.026(4) 0.037(4) 0.006(3) 0.008(3) 0.006(3)
C33 0.039(3) 0.026(3) 0.035(4) 0.001(2) 0.009(3) 0.018(3)

loop_
_atom_type_symbol
_atom_type_description
_atom_type_scat_dispersion_real
_atom_type_scat_dispersion_imag
_atom_type_scat_source
C C 0.0033 0.0016 'International Tables Vol C Tables 4.2.6.8 and 6.1.1.4'
H H 0.0000 0.0000 'International Tables Vol C Tables 4.2.6.8 and 6.1.1.4'
B B 0.0013 0.0007 'International Tables Vol C Tables 4.2.6.8 and 6.1.1.4'
Se Se -0.0929 2.2259 'International Tables Vol C Tables 4.2.6.8 and 6.1.1.4'

loop_
_geom_angle_atom_site_label_1
_geom_angle_atom_site_label_2
_geom_angle_atom_site_label_3
_geom_angle
_geom_angle_site_symmetry_1
_geom_angle_site_symmetry_3
_geom_angle_publ_flag
C1 Se1 Se2 102.23(15) . . ?
C21 Se2 Se1 103.16(15) . . ?
B5 C1 B6 63.1(3) . . ?
B5 C1 C2 111.1(4) . . ?
B6 C1 C2 60.9(3) . . ?
B5 C1 B4 63.6(3) . . ?
B6 C1 B4 115.2(4) . . ?
C2 C1 B4 110.4(4) . . ?
B5 C1 B3 115.1(4) . . ?
B6 C1 B3 113.6(4) . . ?
C2 C1 B3 60.4(3) . . ?
B4 C1 B3 62.5(3) . . ?
B5 C1 Se1 123.8(4) . . ?
B6 C1 Se1 120.6(4) . . ?
C2 C1 Se1 117.6(3) . . ?
B4 C1 Se1 118.6(3) . . ?
B3 C1 Se1 112.2(3) . . ?
C13 C2 B7 121.8(5) . . ?
C13 C2 B11 121.2(5) . . ?
B7 C2 B11 63.4(4) . . ?
C13 C2 C1 118.8(4) . . ?
B7 C2 C1 109.9(4) . . ?
B11 C2 C1 109.5(4) . . ?
C13 C2 B3 117.6(4) . . ?
B7 C2 B3 62.9(4) . . ?
B11 C2 B3 114.5(4) . . ?
C1 C2 B3 60.1(3) . . ?
C13 C2 B6 116.6(5) . . ?
B7 C2 B6 114.6(4) . . ?
B11 C2 B6 62.8(3) . . ?
C1 C2 B6 59.5(3) . . ?
B3 C2 B6 112.0(4) . . ?
C1 B3 C2 59.5(3) . . ?
C1 B3 B8 105.0(4) . . ?
C2 B3 B8 104.9(4) . . ?
C1 B3 B7 105.3(4) . . ?
C2 B3 B7 57.7(3) . . ?
B8 B3 B7 59.9(3) . . ?
C1 B3 B4 58.7(3) . . ?
C2 B3 B4 106.6(4) . . ?
B8 B3 B4 59.8(4) . . ?
B7 B3 B4 107.8(4) . . ?
C1 B3 H3 123.6 . . ?
C2 B3 H3 123.5 . . ?
B8 B3 H3 123.2 . . ?
B7 B3 H3 122.7 . . ?
B4 B3 H3 121.8 . . ?
C1 B4 B9 104.6(4) . . ?
C1 B4 B8 105.0(4) . . ?
B9 B4 B8 61.3(4) . . ?
C1 B4 B3 58.7(3) . . ?
B9 B4 B3 108.6(4) . . ?
B8 B4 B3 59.8(4) . . ?
C1 B4 B5 57.5(3) . . ?
B9 B4 B5 60.1(4) . . ?
B8 B4 B5 108.7(4) . . ?
B3 B4 B5 107.0(4) . . ?
C1 B4 H4 125.2 . . ?
B9 B4 H4 121.7 . . ?
B8 B4 H4 121.6 . . ?
B3 B4 H4 121.8 . . ?
B5 B4 H4 122.0 . . ?
C1 B5 B10 104.9(4) . . ?
C1 B5 B6 58.7(3) . . ?
B10 B5 B6 60.1(3) . . ?
C1 B5 B9 104.7(4) . . ?
B10 B5 B9 60.6(4) . . ?
B6 B5 B9 108.5(4) . . ?
C1 B5 B4 58.8(3) . . ?
B10 B5 B4 107.4(5) . . ?
B6 B5 B4 107.8(4) . . ?
B9 B5 B4 59.0(4) . . ?
C1 B5 H5 124.6 . . ?
B10 B5 H5 122.2 . . ?
B6 B5 H5 121.3 . . ?
B9 B5 H5 122.3 . . ?
B4 B5 H5 122.1 . . ?
C1 B6 C2 59.6(3) . . ?
C1 B6 B10 104.3(4) . . ?
C2 B6 B10 104.3(5) . . ?
C1 B6 B5 58.2(3) . . ?
C2 B6 B5 106.3(4) . . ?
B10 B6 B5 59.8(3) . . ?
C1 B6 B11 105.6(4) . . ?
C2 B6 B11 57.7(3) . . ?
B10 B6 B11 59.7(4) . . ?
B5 B6 B11 108.0(4) . . ?
C1 B6 H6 123.8 . . ?
C2 B6 H6 123.7 . . ?
B10 B6 H6 123.7 . . ?
B5 B6 H6 121.9 . . ?
B11 B6 H6 122.4 . . ?
C2 B7 B8 106.2(4) . . ?
C2 B7 B12 105.4(5) . . ?
B8 B7 B12 60.6(4) . . ?
C2 B7 B11 58.5(3) . . ?
B8 B7 B11 108.8(5) . . ?
B12 B7 B11 60.1(4) . . ?
C2 B7 B3 59.4(3) . . ?
B8 B7 B3 59.8(3) . . ?
B12 B7 B3 107.9(4) . . ?
B11 B7 B3 107.8(4) . . ?
C2 B7 H7 123.9 . . ?
B8 B7 H7 121.5 . . ?
B12 B7 H7 122.1 . . ?
B11 B7 H7 121.6 . . ?
B3 B7 H7 121.7 . . ?
B3 B8 B4 60.4(3) . . ?
B3 B8 B7 60.3(3) . . ?
B4 B8 B7 108.5(4) . . ?
B3 B8 B12 107.6(4) . . ?
B4 B8 B12 107.3(5) . . ?
B7 B8 B12 59.7(4) . . ?
B3 B8 B9 107.3(5) . . ?
B4 B8 B9 59.1(4) . . ?
B7 B8 B9 107.7(5) . . ?
B12 B8 B9 59.8(4) . . ?
B3 B8 H8 121.7 . . ?
B4 B8 H8 121.8 . . ?
B7 B8 H8 121.4 . . ?
B12 B8 H8 122.2 . . ?
B9 B8 H8 122.4 . . ?
B4 B9 B5 60.8(4) . . ?
B4 B9 B12 107.6(4) . . ?
B5 B9 B12 107.4(5) . . ?
B4 B9 B10 107.8(4) . . ?
B5 B9 B10 59.3(4) . . ?
B12 B9 B10 59.7(4) . . ?
B4 B9 B8 59.5(4) . . ?
B5 B9 B8 107.8(4) . . ?
B12 B9 B8 59.7(3) . . ?
B10 B9 B8 107.2(4) . . ?
B4 B9 H9 121.6 . . ?
B5 B9 H9 121.8 . . ?
B12 B9 H9 122.1 . . ?
B10 B9 H9 122.3 . . ?
B8 B9 H9 122.2 . . ?
B5 B10 B11 108.8(4) . . ?
B5 B10 B6 60.1(3) . . ?
B11 B10 B6 60.4(4) . . ?
B5 B10 B12 108.4(5) . . ?
B11 B10 B12 60.0(4) . . ?
B6 B10 B12 108.2(4) . . ?
B5 B10 B9 60.1(4) . . ?
B11 B10 B9 108.5(5) . . ?
B6 B10 B9 108.2(4) . . ?
B12 B10 B9 60.1(4) . . ?
B5 B10 H10 121.3 . . ?
B11 B10 H10 121.2 . . ?
B6 B10 H10 121.6 . . ?
B12 B10 H10 121.7 . . ?
B9 B10 H10 121.6 . . ?
C2 B11 B10 105.6(4) . . ?
C2 B11 B12 104.9(4) . . ?
B10 B11 B12 60.3(4) . . ?
C2 B11 B7 58.1(3) . . ?
B10 B11 B7 107.9(4) . . ?
B12 B11 B7 59.8(4) . . ?
C2 B11 B6 59.4(3) . . ?
B10 B11 B6 59.8(3) . . ?
B12 B11 B6 108.0(4) . . ?
B7 B11 B6 107.5(4) . . ?
C2 B11 H11 124.3 . . ?
B10 B11 H11 122.0 . . ?
B12 B11 H11 122.3 . . ?
B7 B11 H11 122.0 . . ?
B6 B11 H11 121.5 . . ?
B7 B12 B11 60.1(4) . . ?
B7 B12 B10 107.6(5) . . ?
B11 B12 B10 59.6(4) . . ?
B7 B12 B8 59.7(4) . . ?
B11 B12 B8 108.0(4) . . ?
B10 B12 B8 108.1(5) . . ?
B7 B12 B9 108.1(5) . . ?
B11 B12 B9 108.2(5) . . ?
B10 B12 B9 60.2(4) . . ?
B8 B12 B9 60.5(4) . . ?
B7 B12 H12 121.9 . . ?
B11 B12 H12 121.8 . . ?
B10 B12 H12 121.9 . . ?
B8 B12 H12 121.6 . . ?
B9 B12 H12 121.3 . . ?
C2 C13 H13A 109.5 . . ?
C2 C13 H13B 109.5 . . ?
H13A C13 H13B 109.5 . . ?
C2 C13 H13C 109.5 . . ?
H13A C13 H13C 109.5 . . ?
H13B C13 H13C 109.5 . . ?
B25 C21 C22 111.1(4) . . ?
B25 C21 B24 63.7(3) . . ?
C22 C21 B24 111.1(4) . . ?
B25 C21 B26 63.2(3) . . ?
C22 C21 B26 60.1(3) . . ?
B24 C21 B26 115.2(4) . . ?
B25 C21 B23 115.4(4) . . ?
C22 C21 B23 60.4(3) . . ?
B24 C21 B23 63.2(3) . . ?
B26 C21 B23 112.6(4) . . ?
B25 C21 Se2 125.2(4) . . ?
C22 C21 Se2 115.9(3) . . ?
B24 C21 Se2 119.2(3) . . ?
B26 C21 Se2 120.6(3) . . ?
B23 C21 Se2 111.5(3) . . ?
C33 C22 B31 122.0(4) . . ?
C33 C22 B27 120.7(5) . . ?
B31 C22 B27 63.1(3) . . ?
C33 C22 C21 119.2(4) . . ?
B31 C22 C21 109.9(4) . . ?
B27 C22 C21 109.3(4) . . ?
C33 C22 B26 118.1(5) . . ?
B31 C22 B26 63.1(4) . . ?
B27 C22 B26 114.5(4) . . ?
C21 C22 B26 60.1(3) . . ?
C33 C22 B23 116.5(4) . . ?
B31 C22 B23 113.7(4) . . ?
B27 C22 B23 62.0(3) . . ?
C21 C22 B23 60.0(3) . . ?
B26 C22 B23 112.4(4) . . ?
C21 B23 C22 59.6(3) . . ?
C21 B23 B27 106.0(4) . . ?
C22 B23 B27 58.3(3) . . ?
C21 B23 B28 104.4(4) . . ?
C22 B23 B28 105.4(4) . . ?
B27 B23 B28 60.6(3) . . ?
C21 B23 B24 58.3(3) . . ?
C22 B23 B24 106.5(4) . . ?
B27 B23 B24 108.4(4) . . ?
B28 B23 B24 59.4(3) . . ?
C21 B23 H23 123.8 . . ?
C22 B23 H23 123.2 . . ?
B27 B23 H23 121.8 . . ?
B28 B23 H23 123.3 . . ?
B24 B23 H23 122.0 . . ?
C21 B24 B28 104.8(4) . . ?
C21 B24 B29 104.2(4) . . ?
B28 B24 B29 60.6(4) . . ?
C21 B24 B23 58.5(3) . . ?
B28 B24 B23 59.7(3) . . ?
B29 B24 B23 107.5(4) . . ?
C21 B24 B25 57.6(3) . . ?
B28 B24 B25 108.3(4) . . ?
B29 B24 B25 60.2(3) . . ?
B23 B24 B25 106.6(4) . . ?
C21 B24 H24 125.2 . . ?
B28 B24 H24 121.9 . . ?
B29 B24 H24 122.3 . . ?
B23 B24 H24 122.2 . . ?
B25 B24 H24 122.1 . . ?
C21 B25 B30 105.4(4) . . ?
C21 B25 B26 59.1(3) . . ?
B30 B25 B26 60.1(4) . . ?
C21 B25 B29 104.5(4) . . ?
B30 B25 B29 59.9(4) . . ?
B26 B25 B29 107.5(4) . . ?
C21 B25 B24 58.7(3) . . ?
B30 B25 B24 107.7(4) . . ?
B26 B25 B24 107.8(4) . . ?
B29 B25 B24 59.4(3) . . ?
C21 B25 H25 124.4 . . ?
B30 B25 H25 122.1 . . ?
B26 B25 H25 121.5 . . ?
B29 B25 H25 122.9 . . ?
B24 B25 H25 121.8 . . ?
C22 B26 C21 59.8(3) . . ?
C22 B26 B31 57.9(3) . . ?
C21 B26 B31 105.5(4) . . ?
C22 B26 B25 106.4(4) . . ?
C21 B26 B25 57.7(3) . . ?
B31 B26 B25 108.3(4) . . ?
C22 B26 B30 105.3(4) . . ?
C21 B26 B30 104.3(4) . . ?
B31 B26 B30 60.3(3) . . ?
B25 B26 B30 60.0(3) . . ?
C22 B26 H26 123.2 . . ?
C21 B26 H26 124.1 . . ?
B31 B26 H26 122.1 . . ?
B25 B26 H26 122.0 . . ?
B30 B26 H26 123.1 . . ?
C22 B27 B23 59.8(3) . . ?
C22 B27 B31 58.4(3) . . ?
B23 B27 B31 108.1(5) . . ?
C22 B27 B28 106.2(4) . . ?
B23 B27 B28 60.1(3) . . ?
B31 B27 B28 108.1(4) . . ?
C22 B27 B32 105.5(4) . . ?
B23 B27 B32 108.2(5) . . ?
B31 B27 B32 60.1(3) . . ?
B28 B27 B32 60.0(4) . . ?
C22 B27 H27 123.8 . . ?
B23 B27 H27 121.2 . . ?
B31 B27 H27 121.7 . . ?
B28 B27 H27 121.9 . . ?
B32 B27 H27 122.2 . . ?
B24 B28 B23 60.9(3) . . ?
B24 B28 B27 108.6(4) . . ?
B23 B28 B27 59.3(3) . . ?
B24 B28 B32 108.5(5) . . ?
B23 B28 B32 107.7(4) . . ?
B27 B28 B32 60.2(3) . . ?
B24 B28 B29 59.9(4) . . ?
B23 B28 B29 108.0(5) . . ?
B27 B28 B29 107.9(4) . . ?
B32 B28 B29 60.0(4) . . ?
B24 B28 H28 121.0 . . ?
B23 B28 H28 121.9 . . ?
B27 B28 H28 121.8 . . ?
B32 B28 H28 121.6 . . ?
B29 B28 H28 121.9 . . ?
B24 B29 B30 108.6(4) . . ?
B24 B29 B32 108.2(4) . . ?
B30 B29 B32 60.6(4) . . ?
B24 B29 B28 59.5(4) . . ?
B30 B29 B28 108.2(5) . . ?
B32 B29 B28 60.0(4) . . ?
B24 B29 B25 60.5(3) . . ?
B30 B29 B25 59.9(3) . . ?
B32 B29 B25 108.4(5) . . ?
B28 B29 B25 107.7(4) . . ?
B24 B29 H29 121.5 . . ?
B30 B29 H29 121.3 . . ?
B32 B29 H29 121.4 . . ?
B28 B29 H29 122.1 . . ?
B25 B29 H29 121.7 . . ?
B25 B30 B29 60.2(4) . . ?
B25 B30 B26 60.0(3) . . ?
B29 B30 B26 107.7(4) . . ?
B25 B30 B31 107.8(4) . . ?
B29 B30 B31 107.3(5) . . ?
B26 B30 B31 59.7(4) . . ?
B25 B30 B32 107.9(4) . . ?
B29 B30 B32 59.7(4) . . ?
B26 B30 B32 107.3(4) . . ?
B31 B30 B32 59.6(4) . . ?
B25 B30 H30 121.5 . . ?
B29 B30 H30 121.9 . . ?
B26 B30 H30 122.0 . . ?
B31 B30 H30 122.1 . . ?
B32 B30 H30 122.1 . . ?
C22 B31 B27 58.5(3) . . ?
C22 B31 B26 59.0(3) . . ?
B27 B31 B26 107.4(4) . . ?
C22 B31 B32 105.8(4) . . ?
B27 B31 B32 60.4(4) . . ?
B26 B31 B32 108.2(4) . . ?
C22 B31 B30 105.8(4) . . ?
B27 B31 B30 108.4(4) . . ?
B26 B31 B30 59.9(3) . . ?
B32 B31 B30 60.4(4) . . ?
C22 B31 H31 124.1 . . ?
B27 B31 H31 121.7 . . ?
B26 B31 H31 121.8 . . ?
B32 B31 H31 121.8 . . ?
B30 B31 H31 121.8 . . ?
B29 B32 B28 60.0(4) . . ?
B29 B32 B31 107.6(5) . . ?
B28 B32 B31 107.4(4) . . ?
B29 B32 B27 107.6(5) . . ?
B28 B32 B27 59.8(4) . . ?
B31 B32 B27 59.5(3) . . ?
B29 B32 B30 59.7(4) . . ?
B28 B32 B30 107.5(5) . . ?
B31 B32 B30 60.0(4) . . ?
B27 B32 B30 107.3(4) . . ?
B29 B32 H32 121.9 . . ?
B28 B32 H32 122.0 . . ?
B31 B32 H32 122.0 . . ?
B27 B32 H32 122.2 . . ?
B30 B32 H32 122.0 . . ?
C22 C33 H33A 109.5 . . ?
C22 C33 H33B 109.5 . . ?
H33A C33 H33B 109.5 . . ?
C22 C33 H33C 109.5 . . ?
H33A C33 H33C 109.5 . . ?
H33B C33 H33C 109.5 . . ?

loop_
_geom_bond_atom_site_label_1
_geom_bond_atom_site_label_2
_geom_bond_distance
_geom_bond_site_symmetry_2
_geom_bond_publ_flag
Se1 C1 1.948(5) . ?
Se1 Se2 2.3012(8) . ?
Se2 C21 1.953(5) . ?
C1 B5 1.689(7) . ?
C1 B6 1.698(8) . ?
C1 C2 1.701(7) . ?
C1 B4 1.712(7) . ?
C1 B3 1.713(8) . ?
C2 C13 1.518(7) . ?
C2 B7 1.686(8) . ?
C2 B11 1.692(8) . ?
C2 B3 1.718(8) . ?
C2 B6 1.723(8) . ?
B3 B8 1.767(9) . ?
B3 B7 1.776(9) . ?
B3 B4 1.778(9) . ?
B3 H3 1.1200 . ?
B4 B9 1.761(9) . ?
B4 B8 1.768(9) . ?
B4 B5 1.793(9) . ?
B4 H4 1.1200 . ?
B5 B10 1.765(9) . ?
B5 B6 1.771(9) . ?
B5 B9 1.781(9) . ?
B5 H5 1.1200 . ?
B6 B10 1.770(9) . ?
B6 B11 1.781(9) . ?
B6 H6 1.1200 . ?
B7 B8 1.769(9) . ?
B7 B12 1.771(9) . ?
B7 B11 1.775(9) . ?
B7 H7 1.1200 . ?
B8 B12 1.786(9) . ?
B8 B9 1.800(9) . ?
B8 H8 1.1200 . ?
B9 B12 1.788(9) . ?
B9 B10 1.789(9) . ?
B9 H9 1.1200 . ?
B10 B11 1.768(9) . ?
B10 B12 1.781(9) . ?
B10 H10 1.1200 . ?
B11 B12 1.776(9) . ?
B11 H11 1.1200 . ?
B12 H12 1.1200 . ?
C13 H13A 0.9800 . ?
C13 H13B 0.9800 . ?
C13 H13C 0.9800 . ?
C21 B25 1.684(7) . ?
C21 C22 1.702(7) . ?
C21 B24 1.705(7) . ?
C21 B26 1.709(8) . ?
C21 B23 1.710(7) . ?
C22 C33 1.516(7) . ?
C22 B31 1.688(8) . ?
C22 B27 1.689(8) . ?
C22 B26 1.708(8) . ?
C22 B23 1.715(8) . ?
B23 B27 1.752(9) . ?
B23 B28 1.768(8) . ?
B23 B24 1.789(9) . ?
B23 H23 1.1200 . ?
B24 B28 1.762(9) . ?
B24 B29 1.770(9) . ?
B24 B25 1.789(8) . ?
B24 H24 1.1200 . ?
B25 B30 1.778(8) . ?
B25 B26 1.779(8) . ?
B25 B29 1.784(9) . ?
B25 H25 1.1200 . ?
B26 B31 1.777(9) . ?
B26 B30 1.780(9) . ?
B26 H26 1.1200 . ?
B27 B31 1.768(9) . ?
B27 B28 1.776(8) . ?
B27 B32 1.784(9) . ?
B27 H27 1.1200 . ?
B28 B32 1.780(9) . ?
B28 B29 1.781(9) . ?
B28 H28 1.1200 . ?
B29 B30 1.779(9) . ?
B29 B32 1.780(9) . ?
B29 H29 1.1200 . ?
B30 B31 1.788(9) . ?
B30 B32 1.795(9) . ?
B30 H30 1.1200 . ?
B31 B32 1.780(9) . ?
B31 H31 1.1200 . ?
B32 H32 1.1200 . ?
C33 H33A 0.9800 . ?
C33 H33B 0.9800 . ?
C33 H33C 0.9800 . ?

loop_
_geom_torsion_atom_site_label_1
_geom_torsion_atom_site_label_2
_geom_torsion_atom_site_label_3
_geom_torsion_atom_site_label_4
_geom_torsion
_geom_torsion_site_symmetry_1
_geom_torsion_site_symmetry_2
_geom_torsion_site_symmetry_3
_geom_torsion_site_symmetry_4
_geom_torsion_publ_flag
C2 C1 Se1 Se2 111.2(3) . . . . ?
C1 Se1 Se2 C21 99.1(2) . . . . ?
C22 C21 Se2 Se1 109.8(3) . . . . ?
Se1 C1 C2 C13 -5.8(6) . . . . ?
Se2 C21 C22 C33 -4.4(6) . . . . ?
C22 C21 Se2 Se1 109.8(3) . . . . ?
C33 C22 C2 C13 3.1(4) . . . . ?
